data_8100836
loop_
_publ_author_name
'Ettorre, Alessandro'
'Sivestri, Romano'
'Artico, Marino'
'Massa, Silvio'
'La Colla, Paolo'

_publ_section_title
;
 Crystal structure of
 7-chloropyrrolo[1,2-b][1,2,5]benzothiadiazepin-10(11H)-one-5,5-dioxide,
 C~11~H~7~N~2~O~3~ClS
;
_journal_issue 1
_journal_name_full 'Zeitschrift f\"ur Kristallographie - New Crystal Structures'
_journal_page_first 57
_journal_page_last 58
_journal_paper_doi 10.1524/ncrs.2001.216.14.57
_journal_volume 216
_journal_year 2001
_chemical_formula_moiety 'C11 H7 N2 O3 Cl S'
_chemical_formula_sum 'C11 H7 Cl N2 O3 S'
_chemical_formula_weight 282.70
_chemical_name_systematic
;
 8-chloro-10,10-dioxo-5H-pyrrolo[1,2-b][1,2,5]benzothiadiazepin-4-one
;
_space_group_crystal_system monoclinic
_space_group_IT_number 14
_space_group_name_Hall '-P 2yab'
_space_group_name_H-M_alt 'P 1 21/a 1'
_cell_angle_alpha 90.00
_cell_angle_beta 93.69(1)
_cell_angle_gamma 90.00
_cell_formula_units_Z 4
_cell_length_a 7.066(9)
_cell_length_b 21.069(5)
_cell_length_c 7.663(1)
_cell_measurement_temperature 293(2)
_cell_volume 1138.5(3)
_diffrn_ambient_temperature 293(2)
_exptl_crystal_density_diffrn 1.649
_refine_ls_R_factor_obs 0.049
_refine_ls_wR_factor_obs 0.060
_cod_depositor_comments
;
 Correcting the space group by changing it from 'P 1 1 21/b' to 'P 1 21/a 1'
 after consulting the original publication.

 Antanas Vaitkus,
 2018-01-28

The following automatic conversions were performed:
'_geom_bond_publ_flag' value 'Y' changed to 'y' according to
'/home/saulius/struct/CIF-dictionaries/cif_core.dic' dictionary named
'cif_core.dic' version 2.4.1 from 2010-06-29 (20 times).

Automatic conversion script
Id: cif_fix_enum 1527 2010-12-29 10:47:43Z saulius 
;
_cod_original_sg_symbol_H-M 'P 21/a'
_cod_original_formula_sum 'C11 H7 N2 O3 Cl S'
_cod_database_code 8100836

loop_
_symmetry_equiv_pos_as_xyz
x,y,z
-x+1/2,y+1/2,-z
-x,-y,-z
x+1/2,-y+1/2,z

loop_
_atom_site_aniso_label
_atom_site_aniso_U_11
_atom_site_aniso_U_22
_atom_site_aniso_U_33
_atom_site_aniso_U_23
_atom_site_aniso_U_13
_atom_site_aniso_U_12
Cl1 0.0527(7) 0.0388(6) 0.0858(9) -0.0028(5) 0.0095(6) -0.0118(5)
S1 0.0542(6) 0.0488(6) 0.0282(5) 0.0123(5) -0.0017(4) 0.0066(4)
O1 0.081(2) 0.057(2) 0.046(2) 0.017(2) -0.015(2) 0.014(1)
O2 0.068(2) 0.073(2) 0.037(2) 0.019(2) 0.011(1) 0.002(1)
O3 0.064(2) 0.034(2) 0.076(2) 0.006(1) -0.026(2) 0.002(1)
N1 0.043(2) 0.037(2) 0.043(2) 0.006(2) -0.013(2) 0.004(2)
N2 0.043(2) 0.046(2) 0.041(2) 0.011(2) -0.011(2) -0.001(1)
C1 0.032(2) 0.037(2) 0.054(3) 0.000(2) 0.010(2) -0.004(2)
C2 0.036(2) 0.040(2) 0.043(2) 0.004(2) 0.006(2) 0.009(2)
C3 0.034(2) 0.038(2) 0.031(2) 0.002(2) 0.004(2) 0.004(2)
C4 0.033(2) 0.035(2) 0.035(2) 0.005(2) 0.003(2) 0.004(2)
C5 0.039(2) 0.046(2) 0.031(2) 0.001(2) -0.000(2) 0.006(2)
C6 0.040(2) 0.051(2) 0.043(2) -0.004(2) 0.003(2) -0.008(2)
C7 0.047(2) 0.040(2) 0.039(2) 0.001(2) -0.007(2) 0.001(2)
C8 0.041(2) 0.043(2) 0.044(2) 0.007(2) -0.007(2) -0.005(2)
C9 0.051(3) 0.056(3) 0.066(3) -0.001(2) -0.009(2) -0.008(3)
C10 0.042(3) 0.077(4) 0.080(4) 0.008(3) -0.018(2) -0.019(3)
C11 0.052(3) 0.061(3) 0.053(3) 0.016(2) -0.018(2) -0.014(2)

loop_
_atom_site_label
_atom_site_type_symbol
_atom_site_fract_x
_atom_site_fract_y
_atom_site_fract_z
_atom_site_U_iso_or_equiv
_atom_site_thermal_displace_type
_atom_site_occupancy
_atom_site_calc_flag
_atom_site_refinement_flags
_atom_site_disorder_assembly
_atom_site_disorder_group
Cl1 Cl 0.8844(2) 0.35273(5) 1.0738(2) 0.059(4) Uani 1 d . . .
S1 S 0.7372(1) 0.16364(5) 0.6170(1) 0.043(2) Uani 1 d . . .
O1 O 0.6456(4) 0.2153(1) 0.5258(4) 0.062(2) Uani 1 d . . .
O2 O 0.8881(4) 0.1306(1) 0.5433(4) 0.059(1) Uani 1 d . . .
O3 O 0.8148(4) -0.0222(1) 0.8522(4) 0.058(6) Uani 1 d . . .
N1 N 0.8900(5) 0.0777(2) 0.9234(5) 0.039(1) Uani 1 d . . .
N2 N 0.5689(4) 0.1111(1) 0.6532(4) 0.043(2) Uani 1 d . . .
C1 C 0.8752(5) 0.2723(2) 1.0292(5) 0.041(4) Uani 1 d . . .
C2 C 0.8079(5) 0.2522(2) 0.8662(5) 0.039(2) Uani 1 d . . .
C3 C 0.8089(5) 0.1873(2) 0.8284(5) 0.034(3) Uani 1 d . . .
C4 C 0.8719(5) 0.1429(2) 0.9557(5) 0.034(4) Uani 1 d . . .
C5 C 0.9292(5) 0.1655(2) 1.1203(5) 0.038(2) Uani 1 d . . .
C6 C 0.9327(5) 0.2291(2) 1.1589(6) 0.044(2) Uani 1 d . . .
C7 C 0.7759(6) 0.0344(2) 0.8401(5) 0.042(5) Uani 1 d . . .
C8 C 0.6001(5) 0.0535(2) 0.7399(5) 0.042(3) Uani 1 d . . .
C9 C 0.4376(7) 0.0197(2) 0.7206(7) 0.057(4) Uani 1 d . . .
C10 C 0.3028(7) 0.0565(3) 0.6200(7) 0.066(2) Uani 1 d . . .
C11 C 0.3848(6) 0.1113(2) 0.5788(6) 0.055(3) Uani 1 d . . .
H1 H 0.765(5) 0.280(2) 0.785(5) 0.047 Uiso 1 calc R . .
H2 H 0.965(5) 0.135(2) 1.204(6) 0.046 Uiso 1 calc R . .
H3 H 0.973(5) 0.244(2) 1.281(5) 0.053 Uiso 1 calc R . .
H4 H 0.173(6) 0.045(2) 0.577(6) 0.080 Uiso 1 calc R . .
H5 H 0.345(7) 0.147(2) 0.526(7) 0.067 Uiso 1 calc R . .
H6 H 0.419(6) -0.019(2) 0.770(6) 0.070 Uiso 1 calc R . .
H7 H 0.966(6) 0.064(2) 0.972(6) 0.050 Uiso 1 calc R . .

loop_
_geom_bond_atom_site_label_1
_geom_bond_atom_site_label_2
_geom_bond_distance
_geom_bond_site_symmetry_2
_geom_bond_publ_flag
Cl1 C1 1.729(4) . y
S1 O1 1.426(3) . y
S1 O2 1.420(3) . y
S1 N2 1.660(3) . y
S1 C3 1.739(4) . y
O3 C7 1.225(4) . y
N1 C4 1.402(5) . y
N1 C7 1.351(5) . y
N2 C8 1.394(5) . y
N2 C11 1.387(5) . y
C1 C2 1.375(5) . y
C1 C6 1.389(6) . y
C2 C3 1.398(5) . y
C3 C4 1.403(5) . y
C4 C5 1.384(5) . y
C5 C6 1.372(6) . y
C7 C8 1.474(5) . y
C8 C9 1.352(6) . y
C9 C10 1.416(6) . y
C10 C11 1.339(7) . y

loop_
_cod_related_entry_id
_cod_related_entry_database
_cod_related_entry_code
1 ChemSpider 410724
